data_1546468
loop_
_publ_author_name
'Lou, Jiang'
'Wang, Quannan'
'Wu, Kaikai'
'Wu, Ping'
'Yu, Zhengkun'

_publ_section_title
;
 Iron-Catalyzed Oxidative C-H Functionalization of Internal Olefins for
 the Synthesis of Tetrasubstituted Furans.
;
_journal_issue 12
_journal_name_full 'Organic letters'
_journal_page_first 3287
_journal_page_last 3290
_journal_paper_doi 10.1021/acs.orglett.7b01431
_journal_volume 19
_journal_year 2017
_chemical_formula_sum 'C21 H18 O4 S'
_chemical_formula_weight 366.41
_chemical_name_systematic
; 
 ? 
;
_space_group_crystal_system triclinic
_space_group_IT_number 2
_space_group_name_Hall '-P 1'
_space_group_name_H-M_alt 'P -1'
_symmetry_space_group_name_Hall '-P 1'
_symmetry_space_group_name_H-M 'P -1'
_atom_sites_solution_hydrogens geom
_audit_creation_method SHELXL-2013
_cell_angle_alpha 97.780(6)
_cell_angle_beta 97.592(6)
_cell_angle_gamma 100.123(6)
_cell_formula_units_Z 2
_cell_length_a 7.6230(6)
_cell_length_b 10.7719(7)
_cell_length_c 11.8700(9)
_cell_measurement_reflns_used 2130
_cell_measurement_temperature 293(2)
_cell_measurement_theta_max 27.492
_cell_measurement_theta_min 3.465
_cell_volume 938.47(12)
_computing_cell_refinement 'Bruker SMART'
_computing_data_collection 'Bruker SMART'
_computing_data_reduction 'Bruker SAINT'
_computing_molecular_graphics 'Bruker SHELXTL'
_computing_publication_material 'Bruker SHELXTL'
_computing_structure_refinement 'SHELXL-2013 (Sheldrick, 2013)'
_computing_structure_solution 'Bruker SHELXTL'
_diffrn_ambient_temperature 293(2)
_diffrn_measured_fraction_theta_full 0.998
_diffrn_measured_fraction_theta_max 0.998
_diffrn_measurement_device_type 'CCD area detector'
_diffrn_measurement_method 'phi and omega scans'
_diffrn_radiation_type MoK\a
_diffrn_radiation_wavelength 0.71073
_diffrn_reflns_av_R_equivalents 0.0196
_diffrn_reflns_av_unetI/netI 0.0323
_diffrn_reflns_Laue_measured_fraction_full 0.998
_diffrn_reflns_Laue_measured_fraction_max 0.998
_diffrn_reflns_limit_h_max 9
_diffrn_reflns_limit_h_min -9
_diffrn_reflns_limit_k_max 13
_diffrn_reflns_limit_k_min -11
_diffrn_reflns_limit_l_max 10
_diffrn_reflns_limit_l_min -14
_diffrn_reflns_number 6844
_diffrn_reflns_point_group_measured_fraction_full 0.998
_diffrn_reflns_point_group_measured_fraction_max 0.998
_diffrn_reflns_theta_full 25.242
_diffrn_reflns_theta_max 26.000
_diffrn_reflns_theta_min 3.040
_exptl_absorpt_coefficient_mu 0.195
_exptl_absorpt_correction_T_max 1.00000
_exptl_absorpt_correction_T_min 0.87131
_exptl_absorpt_correction_type multi-scan
_exptl_absorpt_process_details sadabs
_exptl_crystal_colour colorless
_exptl_crystal_density_diffrn 1.297
_exptl_crystal_description prismatic
_exptl_crystal_F_000 384
_exptl_crystal_size_max 0.200
_exptl_crystal_size_mid 0.160
_exptl_crystal_size_min 0.120
_refine_diff_density_max 0.274
_refine_diff_density_min -0.255
_refine_diff_density_rms 0.034
_refine_ls_extinction_coef 0.024(3)
_refine_ls_extinction_expression Fc^*^=kFc[1+0.001xFc^2^\l^3^/sin(2\q)]^-1/4^
_refine_ls_extinction_method SHELXL
_refine_ls_goodness_of_fit_ref 1.028
_refine_ls_hydrogen_treatment constr
_refine_ls_matrix_type full
_refine_ls_number_parameters 238
_refine_ls_number_reflns 3686
_refine_ls_number_restraints 0
_refine_ls_restrained_S_all 1.028
_refine_ls_R_factor_all 0.0683
_refine_ls_R_factor_gt 0.0451
_refine_ls_shift/su_max 0.001
_refine_ls_shift/su_mean 0.000
_refine_ls_structure_factor_coef Fsqd
_refine_ls_weighting_details 'w=1/[\s^2^(Fo^2^)+(0.0477P)^2^+0.2279P] where P=(Fo^2^+2Fc^2^)/3'
_refine_ls_weighting_scheme calc
_refine_ls_wR_factor_gt 0.1045
_refine_ls_wR_factor_ref 0.1207
_reflns_Friedel_coverage 0.000
_reflns_number_gt 2659
_reflns_number_total 3686
_reflns_threshold_expression 'I > 2\s(I)'
_cod_data_source_file ol7b01431_si_002.cif
_cod_data_source_block LJ-327160613
_cod_original_cell_volume 938.46(12)
_cod_database_code 1546468
_shelx_space_group_comment
; 
The symmetry employed for this shelxl refinement is uniquely defined 
by the following loop, which should always be used as a source of 
symmetry information in preference to the above space-group names. 
They are only intended as comments. 
;
_shelx_estimated_absorpt_t_min 0.962
_shelx_estimated_absorpt_t_max 0.977
_shelxl_version_number 2013-4

loop_
_space_group_symop_operation_xyz
'x, y, z'
'-x, -y, -z'

loop_
_atom_site_label
_atom_site_type_symbol
_atom_site_fract_x
_atom_site_fract_y
_atom_site_fract_z
_atom_site_U_iso_or_equiv
_atom_site_adp_type
_atom_site_occupancy
_atom_site_site_symmetry_order
_atom_site_calc_flag
_atom_site_refinement_flags_posn
_atom_site_refinement_flags_adp
S1 S 1.29729(8) 0.57797(6) 0.02435(5) 0.0681(2) Uani 1 1 d . .
O1 O 1.05397(17) 0.71937(12) -0.02809(11) 0.0511(4) Uani 1 1 d . .
O2 O 1.1595(3) 0.52778(15) 0.24917(15) 0.0852(6) Uani 1 1 d . .
O3 O 0.7193(3) 0.87795(16) 0.20473(16) 0.0855(6) Uani 1 1 d . .
O4 O 0.74240(18) 0.69037(13) 0.25834(12) 0.0559(4) Uani 1 1 d . .
C1 C 0.9246(2) 0.77740(18) 0.01619(17) 0.0473(5) Uani 1 1 d . .
C2 C 0.9198(2) 0.75589(17) 0.12583(17) 0.0461(5) Uani 1 1 d . .
C3 C 1.0551(3) 0.68049(17) 0.15208(17) 0.0471(5) Uani 1 1 d . .
C4 C 1.1298(3) 0.66060(18) 0.05535(18) 0.0498(5) Uani 1 1 d . .
C5 C 1.1131(3) 0.63116(19) 0.25768(18) 0.0519(5) Uani 1 1 d . .
C6 C 1.1280(3) 0.70836(19) 0.37286(18) 0.0520(5) Uani 1 1 d . .
C7 C 1.1295(3) 0.6471(3) 0.4676(2) 0.0760(7) Uani 1 1 d . .
H7 H 1.1201 0.5589 0.4577 0.091 Uiso 1 1 calc R U
C8 C 1.1447(5) 0.7143(4) 0.5760(3) 0.1061(10) Uani 1 1 d . .
H8 H 1.1423 0.6714 0.6389 0.127 Uiso 1 1 calc R U
C9 C 1.1631(5) 0.8435(4) 0.5919(3) 0.1134(12) Uani 1 1 d . .
H9 H 1.1732 0.8891 0.6656 0.136 Uiso 1 1 calc R U
C10 C 1.1668(4) 0.9061(3) 0.4998(3) 0.0995(10) Uani 1 1 d . .
H10 H 1.1821 0.9948 0.5112 0.119 Uiso 1 1 calc R U
C11 C 1.1478(3) 0.8392(2) 0.3891(2) 0.0703(7) Uani 1 1 d . .
H11 H 1.1485 0.8825 0.3264 0.084 Uiso 1 1 calc R U
C12 C 0.8194(3) 0.83541(18) -0.06757(18) 0.0482(5) Uani 1 1 d . .
C13 C 0.7500(3) 0.94316(19) -0.0339(2) 0.0573(5) Uani 1 1 d . .
H13 H 0.7730 0.9816 0.0430 0.069 Uiso 1 1 calc R U
C14 C 0.6472(3) 0.9932(2) -0.1141(2) 0.0654(6) Uani 1 1 d . .
H14 H 0.6002 1.0648 -0.0908 0.079 Uiso 1 1 calc R U
C15 C 0.6137(3) 0.9386(2) -0.2274(2) 0.0743(7) Uani 1 1 d . .
H15 H 0.5435 0.9724 -0.2810 0.089 Uiso 1 1 calc R U
C16 C 0.6845(4) 0.8331(3) -0.2621(2) 0.0805(8) Uani 1 1 d . .
H16 H 0.6630 0.7965 -0.3395 0.097 Uiso 1 1 calc R U
C17 C 0.7872(3) 0.7813(2) -0.1827(2) 0.0663(6) Uani 1 1 d . .
H17 H 0.8345 0.7102 -0.2068 0.080 Uiso 1 1 calc R U
C18 C 0.7848(3) 0.7845(2) 0.19837(18) 0.0527(5) Uani 1 1 d . .
C19 C 0.6171(3) 0.7093(3) 0.3378(2) 0.0763(7) Uani 1 1 d . .
H19A H 0.5008 0.7135 0.2956 0.092 Uiso 1 1 calc R U
H19B H 0.6620 0.7892 0.3904 0.092 Uiso 1 1 calc R U
C20 C 0.5973(4) 0.6029(3) 0.4024(3) 0.1061(10) Uani 1 1 d . .
H20A H 0.5430 0.5252 0.3506 0.159 Uiso 1 1 calc R U
H20B H 0.5220 0.6181 0.4595 0.159 Uiso 1 1 calc R U
H20C H 0.7139 0.5955 0.4395 0.159 Uiso 1 1 calc R U
C21 C 1.3504(4) 0.6323(3) -0.1045(2) 0.0844(8) Uani 1 1 d . .
H21A H 1.2472 0.6052 -0.1641 0.127 Uiso 1 1 calc R U
H21B H 1.4496 0.5970 -0.1279 0.127 Uiso 1 1 calc R U
H21C H 1.3832 0.7239 -0.0909 0.127 Uiso 1 1 calc R U

loop_
_atom_site_aniso_label
_atom_site_aniso_U_11
_atom_site_aniso_U_22
_atom_site_aniso_U_33
_atom_site_aniso_U_23
_atom_site_aniso_U_13
_atom_site_aniso_U_12
S1 0.0597(4) 0.0830(4) 0.0700(4) 0.0088(3) 0.0085(3) 0.0402(3)
O1 0.0463(8) 0.0591(8) 0.0528(8) 0.0108(6) 0.0089(6) 0.0212(6)
O2 0.1193(15) 0.0628(10) 0.0782(12) 0.0123(8) -0.0046(10) 0.0453(10)
O3 0.1070(14) 0.0820(11) 0.0977(14) 0.0344(10) 0.0483(11) 0.0603(11)
O4 0.0473(8) 0.0629(9) 0.0643(9) 0.0182(7) 0.0166(7) 0.0174(7)
C1 0.0407(10) 0.0468(10) 0.0565(13) 0.0076(9) 0.0074(9) 0.0151(8)
C2 0.0422(10) 0.0435(10) 0.0542(12) 0.0090(8) 0.0060(9) 0.0133(8)
C3 0.0427(11) 0.0456(10) 0.0546(12) 0.0083(9) 0.0053(9) 0.0150(8)
C4 0.0418(11) 0.0497(11) 0.0582(13) 0.0085(9) 0.0003(9) 0.0155(9)
C5 0.0459(11) 0.0486(11) 0.0620(14) 0.0136(9) 0.0027(9) 0.0125(9)
C6 0.0398(11) 0.0590(12) 0.0566(13) 0.0105(10) 0.0000(9) 0.0129(9)
C7 0.0770(17) 0.0908(17) 0.0624(16) 0.0226(13) 0.0017(12) 0.0222(14)
C8 0.112(3) 0.151(3) 0.060(2) 0.0203(19) 0.0048(17) 0.041(2)
C9 0.100(2) 0.158(3) 0.068(2) -0.026(2) -0.0125(17) 0.043(2)
C10 0.095(2) 0.088(2) 0.098(2) -0.0248(18) -0.0158(18) 0.0235(17)
C11 0.0664(15) 0.0624(14) 0.0750(17) 0.0027(12) -0.0041(12) 0.0118(11)
C12 0.0423(11) 0.0498(11) 0.0554(13) 0.0146(9) 0.0072(9) 0.0129(9)
C13 0.0564(13) 0.0540(12) 0.0652(14) 0.0147(10) 0.0077(10) 0.0184(10)
C14 0.0591(14) 0.0591(13) 0.0877(19) 0.0282(12) 0.0128(12) 0.0244(11)
C15 0.0660(15) 0.0840(17) 0.0816(19) 0.0395(14) 0.0028(13) 0.0251(13)
C16 0.0945(19) 0.0922(18) 0.0580(15) 0.0183(13) -0.0003(13) 0.0319(16)
C17 0.0758(16) 0.0690(14) 0.0613(15) 0.0149(11) 0.0109(12) 0.0304(12)
C18 0.0483(12) 0.0588(12) 0.0553(13) 0.0118(10) 0.0072(9) 0.0205(10)
C19 0.0650(15) 0.0916(18) 0.0830(18) 0.0193(14) 0.0333(14) 0.0243(13)
C20 0.100(2) 0.141(3) 0.106(2) 0.062(2) 0.0530(19) 0.044(2)
C21 0.0758(18) 0.0998(19) 0.091(2) 0.0183(15) 0.0348(15) 0.0364(15)

loop_
_atom_type_symbol
_atom_type_description
_atom_type_scat_dispersion_real
_atom_type_scat_dispersion_imag
_atom_type_scat_source
C C 0.0033 0.0016 'International Tables Vol C Tables 4.2.6.8 and 6.1.1.4'
H H 0.0000 0.0000 'International Tables Vol C Tables 4.2.6.8 and 6.1.1.4'
O O 0.0106 0.0060 'International Tables Vol C Tables 4.2.6.8 and 6.1.1.4'
S S 0.1246 0.1234 'International Tables Vol C Tables 4.2.6.8 and 6.1.1.4'

loop_
_geom_angle_atom_site_label_1
_geom_angle_atom_site_label_2
_geom_angle_atom_site_label_3
_geom_angle
C4 S1 C21 101.51(11)
C4 O1 C1 107.56(15)
C18 O4 C19 116.23(17)
C2 C1 O1 109.29(15)
C2 C1 C12 136.53(18)
O1 C1 C12 113.92(17)
C1 C2 C3 106.83(17)
C1 C2 C18 126.97(17)
C3 C2 C18 125.51(18)
C4 C3 C2 105.95(17)
C4 C3 C5 122.70(17)
C2 C3 C5 131.35(19)
C3 C4 O1 110.36(16)
C3 C4 S1 131.36(15)
O1 C4 S1 118.27(15)
O2 C5 C3 118.94(19)
O2 C5 C6 119.77(18)
C3 C5 C6 121.15(17)
C11 C6 C7 118.9(2)
C11 C6 C5 122.4(2)
C7 C6 C5 118.6(2)
C8 C7 C6 120.9(3)
C8 C7 H7 119.6
C6 C7 H7 119.6
C9 C8 C7 120.1(3)
C9 C8 H8 119.9
C7 C8 H8 119.9
C8 C9 C10 119.9(3)
C8 C9 H9 120.1
C10 C9 H9 120.1
C9 C10 C11 120.7(3)
C9 C10 H10 119.6
C11 C10 H10 119.6
C6 C11 C10 119.4(3)
C6 C11 H11 120.3
C10 C11 H11 120.3
C17 C12 C13 119.01(18)
C17 C12 C1 119.40(18)
C13 C12 C1 121.60(18)
C14 C13 C12 120.2(2)
C14 C13 H13 119.9
C12 C13 H13 119.9
C15 C14 C13 120.6(2)
C15 C14 H14 119.7
C13 C14 H14 119.7
C14 C15 C16 119.7(2)
C14 C15 H15 120.1
C16 C15 H15 120.1
C15 C16 C17 120.5(2)
C15 C16 H16 119.8
C17 C16 H16 119.8
C16 C17 C12 120.0(2)
C16 C17 H17 120.0
C12 C17 H17 120.0
O3 C18 O4 123.1(2)
O3 C18 C2 126.3(2)
O4 C18 C2 110.54(16)
O4 C19 C20 108.9(2)
O4 C19 H19A 109.9
C20 C19 H19A 109.9
O4 C19 H19B 109.9
C20 C19 H19B 109.9
H19A C19 H19B 108.3
C19 C20 H20A 109.5
C19 C20 H20B 109.5
H20A C20 H20B 109.5
C19 C20 H20C 109.5
H20A C20 H20C 109.5
H20B C20 H20C 109.5
S1 C21 H21A 109.5
S1 C21 H21B 109.5
H21A C21 H21B 109.5
S1 C21 H21C 109.5
H21A C21 H21C 109.5
H21B C21 H21C 109.5

loop_
_geom_bond_atom_site_label_1
_geom_bond_atom_site_label_2
_geom_bond_distance
S1 C4 1.7300(19)
S1 C21 1.780(3)
O1 C4 1.365(2)
O1 C1 1.380(2)
O2 C5 1.222(2)
O3 C18 1.198(2)
O4 C18 1.334(2)
O4 C19 1.449(3)
C1 C2 1.356(3)
C1 C12 1.468(3)
C2 C3 1.449(2)
C2 C18 1.473(3)
C3 C4 1.355(3)
C3 C5 1.471(3)
C5 C6 1.480(3)
C6 C11 1.375(3)
C6 C7 1.379(3)
C7 C8 1.369(4)
C7 H7 0.9300
C8 C9 1.359(5)
C8 H8 0.9300
C9 C10 1.361(5)
C9 H9 0.9300
C10 C11 1.387(4)
C10 H10 0.9300
C11 H11 0.9300
C12 C17 1.383(3)
C12 C13 1.390(3)
C13 C14 1.379(3)
C13 H13 0.9300
C14 C15 1.365(3)
C14 H14 0.9300
C15 C16 1.378(3)
C15 H15 0.9300
C16 C17 1.383(3)
C16 H16 0.9300
C17 H17 0.9300
C19 C20 1.460(4)
C19 H19A 0.9700
C19 H19B 0.9700
C20 H20A 0.9600
C20 H20B 0.9600
C20 H20C 0.9600
C21 H21A 0.9600
C21 H21B 0.9600
C21 H21C 0.9600

loop_
_geom_torsion_atom_site_label_1
_geom_torsion_atom_site_label_2
_geom_torsion_atom_site_label_3
_geom_torsion_atom_site_label_4
_geom_torsion
C4 O1 C1 C2 0.2(2)
C4 O1 C1 C12 -174.85(16)
O1 C1 C2 C3 0.4(2)
C12 C1 C2 C3 173.9(2)
O1 C1 C2 C18 -170.50(18)
C12 C1 C2 C18 3.0(4)
C1 C2 C3 C4 -0.9(2)
C18 C2 C3 C4 170.19(18)
C1 C2 C3 C5 178.6(2)
C18 C2 C3 C5 -10.4(3)
C2 C3 C4 O1 1.0(2)
C5 C3 C4 O1 -178.48(17)
C2 C3 C4 S1 -179.43(16)
C5 C3 C4 S1 1.0(3)
C1 O1 C4 C3 -0.8(2)
C1 O1 C4 S1 179.57(13)
C21 S1 C4 C3 -166.2(2)
C21 S1 C4 O1 13.30(19)
C4 C3 C5 O2 -35.0(3)
C2 C3 C5 O2 145.6(2)
C4 C3 C5 C6 140.7(2)
C2 C3 C5 C6 -38.7(3)
O2 C5 C6 C11 153.9(2)
C3 C5 C6 C11 -21.8(3)
O2 C5 C6 C7 -23.4(3)
C3 C5 C6 C7 160.9(2)
C11 C6 C7 C8 2.0(4)
C5 C6 C7 C8 179.4(2)
C6 C7 C8 C9 -1.7(5)
C7 C8 C9 C10 -0.1(5)
C8 C9 C10 C11 1.4(5)
C7 C6 C11 C10 -0.7(3)
C5 C6 C11 C10 -178.0(2)
C9 C10 C11 C6 -1.0(4)
C2 C1 C12 C17 -141.9(2)
O1 C1 C12 C17 31.4(3)
C2 C1 C12 C13 37.7(4)
O1 C1 C12 C13 -149.08(18)
C17 C12 C13 C14 1.5(3)
C1 C12 C13 C14 -178.08(19)
C12 C13 C14 C15 -0.7(3)
C13 C14 C15 C16 -0.5(4)
C14 C15 C16 C17 0.8(4)
C15 C16 C17 C12 0.0(4)
C13 C12 C17 C16 -1.2(3)
C1 C12 C17 C16 178.4(2)
C19 O4 C18 O3 -3.0(3)
C19 O4 C18 C2 177.07(18)
C1 C2 C18 O3 -40.3(3)
C3 C2 C18 O3 150.4(2)
C1 C2 C18 O4 139.6(2)
C3 C2 C18 O4 -29.6(3)
C18 O4 C19 C20 -175.5(2)
